data_1502270
loop_
_publ_author_name
'Kawatsura, Motoi'
'Namioka, Junya'
'Kajita, Koji'
'Yamamoto, Mitsuaki'
'Tsuji, Hiroaki'
'Itoh, Toshiyuki'

_publ_section_title
;
 Ruthenium-catalyzed regio- and stereoselective addition of carboxylic
 acids to aryl and trifluoromethyl group substituted unsymmetrical
 internal alkynes.
;
_journal_issue 12
_journal_name_full 'Organic letters'
_journal_page_first 3285
_journal_page_last 3287
_journal_paper_doi 10.1021/ol201238u
_journal_volume 13
_journal_year 2011
_chemical_formula_moiety 'C19 H17 F3 O4'
_chemical_formula_sum 'C19 H17 F3 O4'
_chemical_formula_weight 366.34
_space_group_IT_number 2
_symmetry_cell_setting triclinic
_symmetry_Int_Tables_number 2
_symmetry_space_group_name_Hall '-P 1'
_symmetry_space_group_name_H-M 'P -1'
_atom_sites_solution_hydrogens geom
_atom_sites_solution_primary direct
_atom_sites_solution_secondary difmap
_cell_angle_alpha 78.542(11)
_cell_angle_beta 86.513(15)
_cell_angle_gamma 63.789(8)
_cell_formula_units_Z 2
_cell_length_a 7.646(3)
_cell_length_b 8.643(3)
_cell_length_c 14.822(3)
_cell_measurement_reflns_used 1951
_cell_measurement_temperature 173
_cell_measurement_theta_max 27.38
_cell_measurement_theta_min 3.48
_cell_volume 860.9(5)
_computing_cell_refinement 'RAPID AUTO'
_computing_data_collection 'RAPID AUTO (Rigaku, ????)'
_computing_data_reduction 'RAPID AUTO'
_computing_molecular_graphics 'CrystalStructure 4.0'
_computing_publication_material 'CrystalStructure 4.0 (Rigaku, 2010)'
_computing_structure_refinement 'SHELXL97 (Sheldrick, 2008)'
_computing_structure_solution 'SIR2004 (Burla, et al., 2005)'
_diffrn_ambient_temperature 173
_diffrn_detector_area_resol_mean 10.000
_diffrn_measured_fraction_theta_full 0.996
_diffrn_measured_fraction_theta_max 0.996
_diffrn_measurement_device_type 'Rigaku R-AXIS RAPID'
_diffrn_measurement_method \w
_diffrn_radiation_type 'Mo K\a'
_diffrn_radiation_wavelength 0.71075
_diffrn_reflns_av_R_equivalents 0.0358
_diffrn_reflns_limit_h_max 9
_diffrn_reflns_limit_h_min -9
_diffrn_reflns_limit_k_max 11
_diffrn_reflns_limit_k_min -11
_diffrn_reflns_limit_l_max 19
_diffrn_reflns_limit_l_min -19
_diffrn_reflns_number 8462
_diffrn_reflns_theta_full 27.48
_diffrn_reflns_theta_max 27.48
_diffrn_standards_number 0
_exptl_absorpt_coefficient_mu 0.119
_exptl_absorpt_correction_T_max 0.988
_exptl_absorpt_correction_T_min 0.744
_exptl_absorpt_correction_type multi-scan
_exptl_absorpt_process_details 'ABSCOR (Rigaku, 1995)'
_exptl_crystal_colour colorless
_exptl_crystal_density_diffrn 1.413
_exptl_crystal_density_method 'not measured'
_exptl_crystal_description platelet
_exptl_crystal_F_000 380.00
_exptl_crystal_size_max 0.300
_exptl_crystal_size_mid 0.200
_exptl_crystal_size_min 0.100
_refine_diff_density_max 0.190
_refine_diff_density_min -0.230
_refine_ls_extinction_method none
_refine_ls_goodness_of_fit_ref 1.043
_refine_ls_hydrogen_treatment constr
_refine_ls_number_parameters 238
_refine_ls_number_reflns 3922
_refine_ls_number_restraints 0
_refine_ls_R_factor_gt 0.0466
_refine_ls_shift/su_max 0.000
_refine_ls_structure_factor_coef Fsqd
_refine_ls_weighting_details 'w = 1/[\s^2^(Fo^2^)+(0.0426P)^2^+0.0000P] where P=(Fo^2^+2Fc^2^)/3'
_refine_ls_weighting_scheme calc
_refine_ls_wR_factor_ref 0.0994
_reflns_number_gt 2251
_reflns_number_total 3922
_reflns_threshold_expression F^2^>2.0\s(F^2^)
_cod_data_source_file ol201238u_si_002.cif
_cod_data_source_block Namioka-1_________________
_cod_original_cell_volume 860.8(4)
_cod_database_code 1502270

loop_
_symmetry_equiv_pos_site_id
_symmetry_equiv_pos_as_xyz
1 +X,+Y,+Z
2 -X,-Y,-Z

loop_
_atom_site_label
_atom_site_type_symbol
_atom_site_fract_x
_atom_site_fract_y
_atom_site_fract_z
_atom_site_U_iso_or_equiv
_atom_site_adp_type
_atom_site_occupancy
_atom_site_symmetry_multiplicity
_atom_site_calc_flag
_atom_site_refinement_flags
F(1) F 0.2780(2) 0.24682(17) -0.01000(7) 0.0683(4) Uani 1.0 2 d .
F(2) F 0.48088(18) 0.35573(15) -0.01932(6) 0.0561(4) Uani 1.0 2 d .
F(3) F 0.17538(18) 0.52547(16) -0.03932(7) 0.0650(4) Uani 1.0 2 d .
O(1) O 0.34442(18) 0.37569(15) 0.26179(7) 0.0371(4) Uani 1.0 2 d .
O(2) O 0.37448(19) 0.10742(17) 0.32616(7) 0.0426(4) Uani 1.0 2 d .
O(3) O 0.18915(19) 0.49815(17) 0.66777(7) 0.0446(4) Uani 1.0 2 d .
O(4) O 0.19647(19) 0.70850(16) 0.52090(7) 0.0424(4) Uani 1.0 2 d .
C(1) C 0.3063(4) 0.3765(3) 0.01233(12) 0.0467(6) Uani 1.0 2 d .
C(2) C 0.2782(3) 0.3871(3) 0.11067(10) 0.0401(5) Uani 1.0 2 d .
C(3) C 0.4131(3) 0.3161(3) 0.17872(10) 0.0337(5) Uani 1.0 2 d .
C(4) C 0.6231(3) 0.2013(3) 0.17913(10) 0.0334(5) Uani 1.0 2 d .
C(5) C 0.7007(3) 0.0711(3) 0.12606(11) 0.0402(5) Uani 1.0 2 d .
C(6) C 0.8997(3) -0.0289(3) 0.12456(12) 0.0440(5) Uani 1.0 2 d .
C(7) C 1.0283(3) -0.0045(3) 0.17592(12) 0.0429(5) Uani 1.0 2 d .
C(8) C 0.9490(3) 0.1218(3) 0.23073(11) 0.0432(5) Uani 1.0 2 d .
C(9) C 0.7504(3) 0.2223(3) 0.23303(10) 0.0382(5) Uani 1.0 2 d .
C(10) C 1.2451(3) -0.1123(3) 0.17318(14) 0.0609(6) Uani 1.0 2 d .
C(11) C 0.3450(3) 0.2508(3) 0.33574(10) 0.0325(4) Uani 1.0 2 d .
C(12) C 0.3025(3) 0.3186(3) 0.42225(10) 0.0302(4) Uani 1.0 2 d .
C(13) C 0.2944(3) 0.2069(3) 0.50177(10) 0.0339(5) Uani 1.0 2 d .
C(14) C 0.2570(3) 0.2635(3) 0.58490(10) 0.0353(5) Uani 1.0 2 d .
C(15) C 0.2259(3) 0.4303(3) 0.58925(10) 0.0323(5) Uani 1.0 2 d .
C(16) C 0.2321(3) 0.5449(3) 0.50940(10) 0.0307(4) Uani 1.0 2 d .
C(17) C 0.2722(3) 0.4879(3) 0.42647(10) 0.0305(4) Uani 1.0 2 d .
C(18) C 0.1879(4) 0.3839(3) 0.75124(11) 0.0530(6) Uani 1.0 2 d .
C(19) C 0.1943(4) 0.8294(3) 0.44003(13) 0.0502(6) Uani 1.0 2 d .
H(2) H 0.1480 0.4526 0.1276 0.0481 Uiso 1.0 2 calc R
H(5) H 0.6160 0.0510 0.0906 0.0482 Uiso 1.0 2 calc R
H(6) H 0.9499 -0.1164 0.0876 0.0528 Uiso 1.0 2 calc R
H(8) H 1.0336 0.1394 0.2676 0.0518 Uiso 1.0 2 calc R
H(9) H 0.7003 0.3067 0.2718 0.0458 Uiso 1.0 2 calc R
H(10A) H 1.2901 -0.0840 0.1116 0.0913 Uiso 1.0 2 calc R
H(10B) H 1.2760 -0.2375 0.1876 0.0913 Uiso 1.0 2 calc R
H(10C) H 1.3106 -0.0858 0.2186 0.0913 Uiso 1.0 2 calc R
H(13) H 0.3145 0.0913 0.4992 0.0406 Uiso 1.0 2 calc R
H(14) H 0.2528 0.1860 0.6394 0.0423 Uiso 1.0 2 calc R
H(17) H 0.2791 0.5645 0.3722 0.0366 Uiso 1.0 2 calc R
H(18A) H 0.1712 0.4434 0.8032 0.0796 Uiso 1.0 2 calc R
H(18B) H 0.3117 0.2771 0.7595 0.0796 Uiso 1.0 2 calc R
H(18C) H 0.0800 0.3526 0.7485 0.0796 Uiso 1.0 2 calc R
H(19A) H 0.1558 0.9451 0.4554 0.0753 Uiso 1.0 2 calc R
H(19B) H 0.1010 0.8382 0.3945 0.0753 Uiso 1.0 2 calc R
H(19C) H 0.3248 0.7882 0.4144 0.0753 Uiso 1.0 2 calc R

loop_
_atom_site_aniso_label
_atom_site_aniso_U_11
_atom_site_aniso_U_22
_atom_site_aniso_U_33
_atom_site_aniso_U_12
_atom_site_aniso_U_13
_atom_site_aniso_U_23
F(1) 0.1014(11) 0.0849(10) 0.0451(7) -0.0576(9) 0.0040(7) -0.0301(6)
F(2) 0.0617(9) 0.0724(9) 0.0354(6) -0.0288(8) 0.0124(6) -0.0182(5)
F(3) 0.0694(10) 0.0737(9) 0.0342(6) -0.0164(8) -0.0083(6) -0.0051(6)
O(1) 0.0488(9) 0.0350(8) 0.0257(6) -0.0143(7) 0.0029(5) -0.0124(5)
O(2) 0.0544(10) 0.0395(9) 0.0408(7) -0.0230(7) 0.0081(6) -0.0192(6)
O(3) 0.0618(10) 0.0535(9) 0.0267(7) -0.0301(8) 0.0063(6) -0.0153(6)
O(4) 0.0576(10) 0.0412(8) 0.0390(7) -0.0277(7) 0.0078(6) -0.0180(6)
C(1) 0.0547(15) 0.0546(14) 0.0348(11) -0.0243(12) 0.0005(10) -0.0165(10)
C(2) 0.0419(13) 0.0499(13) 0.0294(9) -0.0182(11) 0.0033(8) -0.0149(8)
C(3) 0.0448(13) 0.0345(11) 0.0264(9) -0.0187(10) 0.0063(8) -0.0145(7)
C(4) 0.0413(12) 0.0355(11) 0.0263(9) -0.0182(10) 0.0041(8) -0.0101(7)
C(5) 0.0454(14) 0.0425(12) 0.0381(10) -0.0203(11) 0.0018(8) -0.0175(8)
C(6) 0.0506(14) 0.0433(13) 0.0401(11) -0.0189(11) 0.0088(9) -0.0185(9)
C(7) 0.0435(13) 0.0451(12) 0.0386(10) -0.0192(11) 0.0076(9) -0.0072(9)
C(8) 0.0459(14) 0.0513(13) 0.0382(10) -0.0257(12) -0.0025(9) -0.0100(9)
C(9) 0.0466(14) 0.0405(12) 0.0317(9) -0.0201(11) 0.0025(8) -0.0141(8)
C(10) 0.0462(15) 0.0657(16) 0.0639(14) -0.0171(13) 0.0070(11) -0.0173(11)
C(11) 0.0318(11) 0.0337(11) 0.0336(10) -0.0141(9) 0.0005(7) -0.0105(8)
C(12) 0.0274(11) 0.0339(11) 0.0306(9) -0.0120(9) 0.0003(7) -0.0124(7)
C(13) 0.0349(11) 0.0295(11) 0.0377(10) -0.0140(9) 0.0038(8) -0.0091(8)
C(14) 0.0367(12) 0.0394(12) 0.0289(9) -0.0164(10) 0.0040(8) -0.0062(8)
C(15) 0.0319(11) 0.0421(12) 0.0260(9) -0.0161(10) 0.0017(7) -0.0135(8)
C(16) 0.0311(11) 0.0333(11) 0.0325(9) -0.0160(9) 0.0028(7) -0.0124(8)
C(17) 0.0338(11) 0.0346(11) 0.0250(9) -0.0162(9) 0.0020(7) -0.0072(7)
C(18) 0.0636(15) 0.0699(16) 0.0271(10) -0.0304(13) 0.0086(9) -0.0121(10)
C(19) 0.0668(16) 0.0373(12) 0.0560(12) -0.0302(12) 0.0142(10) -0.0157(9)

loop_
_atom_type_symbol
_atom_type_description
_atom_type_scat_dispersion_real
_atom_type_scat_dispersion_imag
_atom_type_scat_source
C C 0.003 0.002
;
International Tables for Crystallography
(1992, Vol. C, Tables 4.2.6.8 and 6.1.1.4)
;
H H 0.000 0.000
;
International Tables for Crystallography
(1992, Vol. C, Table 6.1.1.4)
;
O O 0.011 0.006
;
International Tables for Crystallography
(1992, Vol. C, Tables 4.2.6.8 and 6.1.1.4)
;
F F 0.017 0.010
;
International Tables for Crystallography
(1992, Vol. C, Tables 4.2.6.8 and 6.1.1.4)
;

loop_
_geom_angle_atom_site_label_1
_geom_angle_atom_site_label_2
_geom_angle_atom_site_label_3
_geom_angle
_geom_angle_publ_flag
C(3) O(1) C(11) 116.18(14) yes
C(15) O(3) C(18) 116.86(17) yes
C(16) O(4) C(19) 116.40(14) yes
F(1) C(1) F(2) 105.64(16) yes
F(1) C(1) F(3) 105.67(19) yes
F(1) C(1) C(2) 113.55(19) yes
F(2) C(1) F(3) 106.04(17) yes
F(2) C(1) C(2) 115.6(2) yes
F(3) C(1) C(2) 109.60(15) yes
C(1) C(2) C(3) 128.01(17) yes
O(1) C(3) C(2) 113.80(14) yes
O(1) C(3) C(4) 114.95(15) yes
C(2) C(3) C(4) 130.94(15) yes
C(3) C(4) C(5) 122.0(2) yes
C(3) C(4) C(9) 119.74(17) yes
C(5) C(4) C(9) 118.24(16) yes
C(4) C(5) C(6) 120.5(3) yes
C(5) C(6) C(7) 121.46(19) yes
C(6) C(7) C(8) 117.49(18) yes
C(6) C(7) C(10) 121.28(19) yes
C(8) C(7) C(10) 121.2(3) yes
C(7) C(8) C(9) 121.6(3) yes
C(4) C(9) C(8) 120.58(18) yes
O(1) C(11) O(2) 121.10(15) yes
O(1) C(11) C(12) 112.02(17) yes
O(2) C(11) C(12) 126.88(16) yes
C(11) C(12) C(13) 117.84(18) yes
C(11) C(12) C(17) 122.55(15) yes
C(13) C(12) C(17) 119.62(16) yes
C(12) C(13) C(14) 120.08(19) yes
C(13) C(14) C(15) 120.48(16) yes
O(3) C(15) C(14) 124.93(15) yes
O(3) C(15) C(16) 115.01(18) yes
C(14) C(15) C(16) 120.05(16) yes
O(4) C(16) C(15) 115.45(15) yes
O(4) C(16) C(17) 124.97(15) yes
C(15) C(16) C(17) 119.58(19) yes
C(12) C(17) C(16) 120.17(16) yes
C(1) C(2) H(2) 115.992 no
C(3) C(2) H(2) 115.998 no
C(4) C(5) H(5) 119.735 no
C(6) C(5) H(5) 119.728 no
C(5) C(6) H(6) 119.268 no
C(7) C(6) H(6) 119.269 no
C(7) C(8) H(8) 119.198 no
C(9) C(8) H(8) 119.195 no
C(4) C(9) H(9) 119.706 no
C(8) C(9) H(9) 119.709 no
C(7) C(10) H(10A) 109.474 no
C(7) C(10) H(10B) 109.476 no
C(7) C(10) H(10C) 109.469 no
H(10A) C(10) H(10B) 109.470 no
H(10A) C(10) H(10C) 109.467 no
H(10B) C(10) H(10C) 109.470 no
C(12) C(13) H(13) 119.961 no
C(14) C(13) H(13) 119.955 no
C(13) C(14) H(14) 119.757 no
C(15) C(14) H(14) 119.762 no
C(12) C(17) H(17) 119.913 no
C(16) C(17) H(17) 119.913 no
O(3) C(18) H(18A) 109.469 no
O(3) C(18) H(18B) 109.470 no
O(3) C(18) H(18C) 109.473 no
H(18A) C(18) H(18B) 109.467 no
H(18A) C(18) H(18C) 109.472 no
H(18B) C(18) H(18C) 109.475 no
O(4) C(19) H(19A) 109.468 no
O(4) C(19) H(19B) 109.470 no
O(4) C(19) H(19C) 109.471 no
H(19A) C(19) H(19B) 109.470 no
H(19A) C(19) H(19C) 109.475 no
H(19B) C(19) H(19C) 109.473 no

loop_
_geom_bond_atom_site_label_1
_geom_bond_atom_site_label_2
_geom_bond_distance
_geom_bond_publ_flag
F(1) C(1) 1.335(4) yes
F(2) C(1) 1.334(3) yes
F(3) C(1) 1.345(2) yes
O(1) C(3) 1.411(2) yes
O(1) C(11) 1.376(2) yes
O(2) C(11) 1.194(3) yes
O(3) C(15) 1.365(3) yes
O(3) C(18) 1.424(3) yes
O(4) C(16) 1.361(3) yes
O(4) C(19) 1.421(3) yes
C(1) C(2) 1.475(3) yes
C(2) C(3) 1.334(3) yes
C(3) C(4) 1.468(3) yes
C(4) C(5) 1.394(3) yes
C(4) C(9) 1.388(4) yes
C(5) C(6) 1.380(3) yes
C(6) C(7) 1.388(4) yes
C(7) C(8) 1.388(3) yes
C(7) C(10) 1.504(3) yes
C(8) C(9) 1.379(3) yes
C(11) C(12) 1.474(3) yes
C(12) C(13) 1.384(3) yes
C(12) C(17) 1.391(3) yes
C(13) C(14) 1.383(3) yes
C(14) C(15) 1.368(3) yes
C(15) C(16) 1.397(3) yes
C(16) C(17) 1.382(3) yes
C(2) H(2) 0.950 no
C(5) H(5) 0.950 no
C(6) H(6) 0.950 no
C(8) H(8) 0.950 no
C(9) H(9) 0.950 no
C(10) H(10A) 0.980 no
C(10) H(10B) 0.980 no
C(10) H(10C) 0.980 no
C(13) H(13) 0.950 no
C(14) H(14) 0.950 no
C(17) H(17) 0.950 no
C(18) H(18A) 0.980 no
C(18) H(18B) 0.980 no
C(18) H(18C) 0.980 no
C(19) H(19A) 0.980 no
C(19) H(19B) 0.980 no
C(19) H(19C) 0.980 no

loop_
_geom_contact_atom_site_label_1
_geom_contact_atom_site_label_2
_geom_contact_distance
_geom_contact_publ_flag
_geom_contact_site_symmetry_2
F(1) C(3) 3.289(3) no .
F(1) C(5) 3.473(3) no .
F(2) C(3) 2.9283(19) no .
F(2) C(4) 3.0271(18) no .
F(2) C(5) 2.8641(19) no .
F(3) C(3) 3.537(2) no .
O(1) C(9) 2.829(3) no .
O(1) C(17) 2.740(2) no .
O(2) C(2) 3.498(2) no .
O(2) C(3) 2.635(3) no .
O(2) C(4) 3.029(3) no .
O(2) C(9) 3.556(3) no .
O(2) C(13) 2.850(2) no .
O(3) O(4) 2.5593(17) no .
O(4) C(14) 3.597(3) no .
C(1) C(4) 3.205(3) no .
C(1) C(5) 3.275(3) no .
C(2) C(5) 3.162(3) no .
C(2) C(11) 3.300(3) no .
C(4) C(7) 2.813(3) no .
C(4) C(11) 3.014(3) no .
C(5) C(8) 2.750(4) no .
C(6) C(9) 2.752(3) no .
C(9) C(11) 3.299(3) no .
C(12) C(15) 2.771(3) no .
C(13) C(16) 2.769(3) no .
C(14) C(17) 2.765(3) no .
C(14) C(18) 2.796(3) no .
C(17) C(19) 2.789(3) no .
F(1) F(3) 3.2648(19) no 2_565
F(1) C(5) 3.462(3) no 2_655
F(1) C(6) 3.477(4) no 2_655
F(1) C(18) 3.509(2) no 1_554
F(2) F(2) 2.804(3) no 2_665
F(2) F(3) 3.425(3) no 2_665
F(2) C(1) 3.385(4) no 2_665
F(2) C(2) 3.504(3) no 2_665
F(2) C(10) 3.383(3) no 2_755
F(3) F(1) 3.2648(19) no 2_565
F(3) F(2) 3.425(3) no 2_665
F(3) F(3) 3.034(3) no 2_565
F(3) C(1) 3.411(3) no 2_565
F(3) C(2) 3.396(3) no 2_565
F(3) C(8) 3.547(2) no 2_665
F(3) C(9) 3.424(3) no 2_665
F(3) C(18) 3.537(3) no 1_554
O(2) C(8) 3.568(3) no 1_455
O(2) C(13) 3.5003(19) no 2_656
O(2) C(14) 3.2785(19) no 2_656
O(2) C(19) 3.398(3) no 1_545
O(3) C(8) 3.588(3) no 2_666
O(3) C(9) 3.270(3) no 2_666
O(3) C(12) 3.596(3) no 2_566
O(4) C(13) 3.516(3) no 2_566
C(1) F(2) 3.385(4) no 2_665
C(1) F(3) 3.411(3) no 2_565
C(2) F(2) 3.504(3) no 2_665
C(2) F(3) 3.396(3) no 2_565
C(5) F(1) 3.462(3) no 2_655
C(6) F(1) 3.477(4) no 2_655
C(6) C(18) 3.560(4) no 2_656
C(8) F(3) 3.547(2) no 2_665
C(8) O(2) 3.568(3) no 1_655
C(8) O(3) 3.588(3) no 2_666
C(8) C(19) 3.597(3) no 1_645
C(9) F(3) 3.424(3) no 2_665
C(9) O(3) 3.270(3) no 2_666
C(10) F(2) 3.383(3) no 2_755
C(12) O(3) 3.596(3) no 2_566
C(13) O(2) 3.5003(19) no 2_656
C(13) O(4) 3.516(3) no 2_566
C(13) C(13) 3.578(3) no 2_656
C(14) O(2) 3.2785(19) no 2_656
C(14) C(16) 3.595(3) no 2_566
C(15) C(17) 3.566(3) no 2_566
C(16) C(14) 3.595(3) no 2_566
C(17) C(15) 3.566(3) no 2_566
C(18) F(1) 3.509(2) no 1_556
C(18) F(3) 3.537(3) no 1_556
C(18) C(6) 3.560(4) no 2_656
C(19) O(2) 3.398(3) no 1_565
C(19) C(8) 3.597(3) no 1_465
F(1) H(2) 2.8186 no .
F(1) H(5) 2.7148 no .
F(2) H(2) 3.1762 no .
F(2) H(5) 2.5990 no .
F(3) H(2) 2.4488 no .
O(1) H(2) 2.3682 no .
O(1) H(9) 2.5223 no .
O(1) H(17) 2.4149 no .
O(2) H(9) 3.5797 no .
O(2) H(13) 2.5656 no .
O(3) H(14) 2.6376 no .
O(4) H(17) 2.6518 no .
C(1) H(5) 2.8322 no .
C(2) H(5) 2.9697 no .
C(3) H(5) 2.6766 no .
C(3) H(9) 2.6265 no .
C(4) H(2) 3.3470 no .
C(4) H(6) 3.2606 no .
C(4) H(8) 3.2548 no .
C(5) H(9) 3.2488 no .
C(6) H(8) 3.2342 no .
C(6) H(10A) 2.8079 no .
C(6) H(10B) 2.7341 no .
C(6) H(10C) 3.3090 no .
C(7) H(5) 3.2667 no .
C(7) H(9) 3.2665 no .
C(8) H(6) 3.2345 no .
C(8) H(10A) 3.1106 no .
C(8) H(10B) 3.1681 no .
C(8) H(10C) 2.5653 no .
C(9) H(5) 3.2484 no .
C(10) H(6) 2.6727 no .
C(10) H(8) 2.6704 no .
C(11) H(2) 3.3067 no .
C(11) H(9) 3.0285 no .
C(11) H(13) 2.5917 no .
C(11) H(17) 2.6900 no .
C(12) H(14) 3.2534 no .
C(13) H(17) 3.2562 no .
C(14) H(18B) 2.6796 no .
C(14) H(18C) 2.7798 no .
C(15) H(13) 3.2429 no .
C(15) H(17) 3.2611 no .
C(15) H(18A) 3.1909 no .
C(15) H(18B) 2.5802 no .
C(15) H(18C) 2.6419 no .
C(16) H(14) 3.2537 no .
C(16) H(19A) 3.1807 no .
C(16) H(19B) 2.5644 no .
C(16) H(19C) 2.6319 no .
C(17) H(13) 3.2574 no .
C(17) H(19B) 2.6664 no .
C(17) H(19C) 2.7682 no .
C(18) H(14) 2.4894 no .
C(19) H(17) 2.4893 no .
H(5) H(6) 2.3154 no .
H(6) H(10A) 2.7872 no .
H(6) H(10B) 2.6531 no .
H(6) H(10C) 3.5985 no .
H(8) H(9) 2.3129 no .
H(8) H(10A) 3.2860 no .
H(8) H(10B) 3.3738 no .
H(8) H(10C) 2.3521 no .
H(9) H(17) 3.4563 no .
H(13) H(14) 2.3288 no .
H(14) H(18A) 3.4593 no .
H(14) H(18B) 2.2267 no .
H(14) H(18C) 2.3282 no .
H(17) H(19A) 3.4581 no .
H(17) H(19B) 2.2295 no .
H(17) H(19C) 2.3146 no .
F(1) H(2) 3.4370 no 2_565
F(1) H(5) 2.8235 no 2_655
F(1) H(6) 2.8495 no 2_655
F(1) H(10A) 3.0277 no 1_455
F(1) H(10A) 3.3589 no 2_755
F(1) H(18A) 2.8986 no 1_554
F(1) H(18B) 3.3774 no 1_554
F(2) H(10A) 2.7934 no 2_755
F(2) H(10B) 3.0810 no 2_755
F(2) H(18A) 3.3889 no 1_554
F(3) H(2) 2.7827 no 2_565
F(3) H(18A) 2.5771 no 1_554
O(1) H(10B) 3.1183 no 1_465
O(1) H(18C) 3.0422 no 2_566
O(2) H(8) 2.6771 no 1_455
O(2) H(10C) 2.7277 no 1_455
O(2) H(13) 3.2674 no 2_656
O(2) H(14) 2.8444 no 2_656
O(2) H(18B) 3.5600 no 2_656
O(2) H(19A) 3.0079 no 1_545
O(2) H(19C) 2.9827 no 1_545
O(3) H(8) 3.1487 no 2_666
O(3) H(9) 2.5125 no 2_666
O(4) H(9) 3.1815 no 2_666
O(4) H(13) 3.5087 no 2_566
O(4) H(19A) 3.0856 no 2_576
C(1) H(18A) 3.1877 no 1_554
C(2) H(18A) 3.3681 no 2_566
C(2) H(18C) 3.5560 no 2_566
C(3) H(10B) 3.5514 no 1_465
C(5) H(10A) 3.4989 no 2_755
C(5) H(18B) 3.1855 no 2_656
C(5) H(18C) 3.4536 no 2_656
C(6) H(6) 3.4717 no 2_755
C(6) H(18B) 3.3805 no 2_656
C(6) H(18C) 2.9919 no 2_656
C(7) H(18C) 3.4264 no 2_656
C(7) H(19B) 3.2340 no 1_645
C(8) H(18A) 3.3875 no 2_666
C(8) H(19A) 3.5222 no 1_645
C(8) H(19B) 2.9523 no 1_645
C(9) H(18A) 3.1418 no 2_666
C(10) H(17) 3.5708 no 1_645
C(10) H(18B) 3.1763 no 2_756
C(10) H(19B) 3.4033 no 1_645
C(10) H(19C) 3.5321 no 1_645
C(11) H(8) 3.2130 no 1_455
C(11) H(13) 3.5500 no 2_656
C(11) H(18C) 3.5807 no 2_566
C(12) H(13) 3.4769 no 2_656
C(12) H(19C) 3.5301 no 2_666
C(13) H(13) 2.9640 no 2_656
C(13) H(19A) 3.0889 no 1_545
C(13) H(19B) 3.4477 no 2_566
C(13) H(19C) 3.2543 no 2_666
C(14) H(19B) 3.2050 no 2_566
C(14) H(19C) 3.0268 no 2_666
C(15) H(9) 3.5858 no 2_666
C(15) H(19C) 3.1073 no 2_666
C(16) H(19C) 3.4059 no 2_666
C(17) H(18C) 3.4683 no 2_566
C(17) H(19C) 3.5921 no 2_666
C(18) H(2) 3.0099 no 2_566
C(18) H(6) 3.4371 no 2_656
C(18) H(9) 3.1014 no 2_666
C(18) H(10C) 3.5445 no 2_756
C(19) H(8) 3.1586 no 1_465
C(19) H(10C) 3.3712 no 1_465
C(19) H(13) 3.0760 no 1_565
C(19) H(19A) 3.0751 no 2_576
H(2) F(1) 3.4370 no 2_565
H(2) F(3) 2.7827 no 2_565
H(2) C(18) 3.0099 no 2_566
H(2) H(6) 3.2814 no 1_465
H(2) H(8) 3.4694 no 1_455
H(2) H(10B) 3.5055 no 1_465
H(2) H(18A) 2.4371 no 2_566
H(2) H(18C) 2.7369 no 2_566
H(5) F(1) 2.8235 no 2_655
H(5) H(10A) 3.1614 no 1_455
H(5) H(10A) 3.0259 no 2_755
H(5) H(10C) 3.3848 no 1_455
H(5) H(18B) 3.0895 no 2_656
H(6) F(1) 2.8495 no 2_655
H(6) C(6) 3.4717 no 2_755
H(6) C(18) 3.4371 no 2_656
H(6) H(2) 3.2814 no 1_645
H(6) H(6) 3.2281 no 2_755
H(6) H(10A) 3.3013 no 2_755
H(6) H(18A) 3.4314 no 2_656
H(6) H(18B) 3.4233 no 2_656
H(6) H(18C) 2.9149 no 2_656
H(8) O(2) 2.6771 no 1_655
H(8) O(3) 3.1487 no 2_666
H(8) C(11) 3.2130 no 1_655
H(8) C(19) 3.1586 no 1_645
H(8) H(2) 3.4694 no 1_655
H(8) H(18A) 3.2036 no 2_666
H(8) H(19A) 2.9181 no 1_645
H(8) H(19B) 2.7516 no 1_645
H(8) H(19C) 3.3018 no 1_645
H(9) O(3) 2.5125 no 2_666
H(9) O(4) 3.1815 no 2_666
H(9) C(15) 3.5858 no 2_666
H(9) C(18) 3.1014 no 2_666
H(9) H(18A) 2.7670 no 2_666
H(9) H(18B) 3.4951 no 2_666
H(10A) F(1) 3.0277 no 1_655
H(10A) F(1) 3.3589 no 2_755
H(10A) F(2) 2.7934 no 2_755
H(10A) C(5) 3.4989 no 2_755
H(10A) H(5) 3.1614 no 1_655
H(10A) H(5) 3.0259 no 2_755
H(10A) H(6) 3.3013 no 2_755
H(10A) H(18B) 3.2648 no 2_756
H(10B) F(2) 3.0810 no 2_755
H(10B) O(1) 3.1183 no 1_645
H(10B) C(3) 3.5514 no 1_645
H(10B) H(2) 3.5055 no 1_645
H(10B) H(17) 2.9202 no 1_645
H(10B) H(18B) 3.1480 no 2_756
H(10B) H(18C) 3.3168 no 2_656
H(10B) H(19B) 3.3393 no 1_645
H(10B) H(19C) 3.4658 no 1_645
H(10C) O(2) 2.7277 no 1_655
H(10C) C(18) 3.5445 no 2_756
H(10C) C(19) 3.3712 no 1_645
H(10C) H(5) 3.3848 no 1_655
H(10C) H(17) 3.4959 no 1_645
H(10C) H(18B) 2.6193 no 2_756
H(10C) H(19B) 3.0893 no 1_645
H(10C) H(19C) 2.8808 no 1_645
H(13) O(2) 3.2674 no 2_656
H(13) O(4) 3.5087 no 2_566
H(13) C(11) 3.5500 no 2_656
H(13) C(12) 3.4769 no 2_656
H(13) C(13) 2.9640 no 2_656
H(13) C(19) 3.0760 no 1_545
H(13) H(13) 2.5641 no 2_656
H(13) H(19A) 2.2954 no 1_545
H(13) H(19B) 3.3171 no 2_566
H(13) H(19C) 3.0921 no 1_545
H(14) O(2) 2.8444 no 2_656
H(14) H(19B) 2.8844 no 2_566
H(14) H(19C) 3.3708 no 2_666
H(17) C(10) 3.5708 no 1_465
H(17) H(10B) 2.9202 no 1_465
H(17) H(10C) 3.4959 no 1_465
H(17) H(18C) 3.0990 no 2_566
H(18A) F(1) 2.8986 no 1_556
H(18A) F(2) 3.3889 no 1_556
H(18A) F(3) 2.5771 no 1_556
H(18A) C(1) 3.1877 no 1_556
H(18A) C(2) 3.3681 no 2_566
H(18A) C(8) 3.3875 no 2_666
H(18A) C(9) 3.1418 no 2_666
H(18A) H(2) 2.4371 no 2_566
H(18A) H(6) 3.4314 no 2_656
H(18A) H(8) 3.2036 no 2_666
H(18A) H(9) 2.7670 no 2_666
H(18B) F(1) 3.3774 no 1_556
H(18B) O(2) 3.5600 no 2_656
H(18B) C(5) 3.1855 no 2_656
H(18B) C(6) 3.3805 no 2_656
H(18B) C(10) 3.1763 no 2_756
H(18B) H(5) 3.0895 no 2_656
H(18B) H(6) 3.4233 no 2_656
H(18B) H(9) 3.4951 no 2_666
H(18B) H(10A) 3.2648 no 2_756
H(18B) H(10B) 3.1480 no 2_756
H(18B) H(10C) 2.6193 no 2_756
H(18C) O(1) 3.0422 no 2_566
H(18C) C(2) 3.5560 no 2_566
H(18C) C(5) 3.4536 no 2_656
H(18C) C(6) 2.9919 no 2_656
H(18C) C(7) 3.4264 no 2_656
H(18C) C(11) 3.5807 no 2_566
H(18C) C(17) 3.4683 no 2_566
H(18C) H(2) 2.7369 no 2_566
H(18C) H(6) 2.9149 no 2_656
H(18C) H(10B) 3.3168 no 2_656
H(18C) H(17) 3.0990 no 2_566
H(18C) H(19B) 3.5907 no 2_566
H(19A) O(2) 3.0079 no 1_565
H(19A) O(4) 3.0856 no 2_576
H(19A) C(8) 3.5222 no 1_465
H(19A) C(13) 3.0889 no 1_565
H(19A) C(19) 3.0751 no 2_576
H(19A) H(8) 2.9181 no 1_465
H(19A) H(13) 2.2954 no 1_565
H(19A) H(19A) 2.5385 no 2_576
H(19A) H(19B) 3.1918 no 2_576
H(19B) C(7) 3.2340 no 1_465
H(19B) C(8) 2.9523 no 1_465
H(19B) C(10) 3.4033 no 1_465
H(19B) C(13) 3.4477 no 2_566
H(19B) C(14) 3.2050 no 2_566
H(19B) H(8) 2.7516 no 1_465
H(19B) H(10B) 3.3393 no 1_465
H(19B) H(10C) 3.0893 no 1_465
H(19B) H(13) 3.3171 no 2_566
H(19B) H(14) 2.8844 no 2_566
H(19B) H(18C) 3.5907 no 2_566
H(19B) H(19A) 3.1918 no 2_576
H(19C) O(2) 2.9827 no 1_565
H(19C) C(10) 3.5321 no 1_465
H(19C) C(12) 3.5301 no 2_666
H(19C) C(13) 3.2543 no 2_666
H(19C) C(14) 3.0268 no 2_666
H(19C) C(15) 3.1073 no 2_666
H(19C) C(16) 3.4059 no 2_666
H(19C) C(17) 3.5921 no 2_666
H(19C) H(8) 3.3018 no 1_465
H(19C) H(10B) 3.4658 no 1_465
H(19C) H(10C) 2.8808 no 1_465
H(19C) H(13) 3.0921 no 1_565
H(19C) H(14) 3.3708 no 2_666

loop_
_geom_torsion_atom_site_label_1
_geom_torsion_atom_site_label_2
_geom_torsion_atom_site_label_3
_geom_torsion_atom_site_label_4
_geom_torsion
_geom_torsion_publ_flag
C(3) O(1) C(11) O(2) -10.6(3) no
C(3) O(1) C(11) C(12) 170.48(14) no
C(11) O(1) C(3) C(2) 116.51(17) no
C(11) O(1) C(3) C(4) -69.2(3) no
C(18) O(3) C(15) C(14) 1.5(3) no
C(18) O(3) C(15) C(16) -178.02(15) no
C(19) O(4) C(16) C(15) -177.59(15) no
C(19) O(4) C(16) C(17) 2.3(3) no
F(1) C(1) C(2) C(3) 94.5(3) no
F(2) C(1) C(2) C(3) -27.9(4) no
F(3) C(1) C(2) C(3) -147.6(3) no
C(1) C(2) C(3) O(1) 169.6(3) no
C(1) C(2) C(3) C(4) -3.6(5) no
O(1) C(3) C(4) C(5) 150.05(15) no
O(1) C(3) C(4) C(9) -30.5(3) no
C(2) C(3) C(4) C(5) -36.9(4) no
C(2) C(3) C(4) C(9) 142.5(3) no
C(3) C(4) C(5) C(6) 176.80(15) no
C(3) C(4) C(9) C(8) -176.65(15) no
C(5) C(4) C(9) C(8) 2.8(3) no
C(9) C(4) C(5) C(6) -2.6(3) no
C(4) C(5) C(6) C(7) 0.5(3) no
C(5) C(6) C(7) C(8) 1.5(3) no
C(5) C(6) C(7) C(10) -179.25(16) no
C(6) C(7) C(8) C(9) -1.3(3) no
C(10) C(7) C(8) C(9) 179.41(17) no
C(7) C(8) C(9) C(4) -0.8(3) no
O(1) C(11) C(12) C(13) 178.58(14) no
O(1) C(11) C(12) C(17) -1.9(3) no
O(2) C(11) C(12) C(13) -0.2(3) no
O(2) C(11) C(12) C(17) 179.30(17) no
C(11) C(12) C(13) C(14) 179.31(15) no
C(11) C(12) C(17) C(16) 179.78(15) no
C(13) C(12) C(17) C(16) -0.7(3) no
C(17) C(12) C(13) C(14) -0.2(3) no
C(12) C(13) C(14) C(15) 0.6(3) no
C(13) C(14) C(15) O(3) -179.59(16) no
C(13) C(14) C(15) C(16) -0.1(3) no
O(3) C(15) C(16) O(4) -1.4(3) no
O(3) C(15) C(16) C(17) 178.71(14) no
C(14) C(15) C(16) O(4) 179.09(16) no
C(14) C(15) C(16) C(17) -0.8(3) no
O(4) C(16) C(17) C(12) -178.68(15) no
C(15) C(16) C(17) C(12) 1.2(3) no
